data_7234958
loop_
_publ_author_name
'Chen, Xiaoli'
'Cui, Hua-Li'
'Yang, Hua'
'Wang, Xiao'
'Liu, Ling'
'Ren, Yi Xia'
'Wang, Ji-Jiang'

_publ_section_title
;
 Reasonable Design, crystal Structure and sensing properties of Series
 Luminescent MOF Based on the Flexible Tetracarboxylate Ligand and
 N&#x2011;Donor Ligands
;
_journal_name_full CrystEngComm
_journal_paper_doi 10.1039/C9CE01186B
_journal_year 2019
_chemical_formula_moiety 'C36 H26 N4 O11 Zn2'
_chemical_formula_sum 'C36 H26 N4 O11 Zn2'
_chemical_formula_weight 821.35
_space_group_crystal_system triclinic
_space_group_IT_number 2
_space_group_name_Hall '-P 1'
_space_group_name_H-M_alt 'P -1'
_atom_sites_solution_hydrogens mixed
_audit_creation_method SHELXL-2016/6
_audit_update_record
;
2019-10-11 deposited with the CCDC.	2019-11-04 downloaded from the CCDC.
;
_cell_angle_alpha 89.384(3)
_cell_angle_beta 79.203(3)
_cell_angle_gamma 84.122(3)
_cell_formula_units_Z 2
_cell_length_a 10.917(2)
_cell_length_b 11.636(2)
_cell_length_c 13.446(3)
_cell_measurement_reflns_used 3158
_cell_measurement_temperature 296(2)
_cell_measurement_theta_max 27.34
_cell_measurement_theta_min 2.22
_cell_volume 1668.9(6)
_computing_structure_refinement 'SHELXL-2016/6 (Sheldrick, 2016)'
_diffrn_ambient_temperature 296(2)
_diffrn_measured_fraction_theta_full 0.984
_diffrn_measured_fraction_theta_max 0.982
_diffrn_measurement_device_type 'CCD area detector'
_diffrn_measurement_method 'phi and omega scans'
_diffrn_radiation_type MoK\a
_diffrn_radiation_wavelength 0.71073
_diffrn_reflns_av_R_equivalents 0.0250
_diffrn_reflns_av_unetI/netI 0.0620
_diffrn_reflns_Laue_measured_fraction_full 0.984
_diffrn_reflns_Laue_measured_fraction_max 0.982
_diffrn_reflns_limit_h_max 8
_diffrn_reflns_limit_h_min -13
_diffrn_reflns_limit_k_max 14
_diffrn_reflns_limit_k_min -13
_diffrn_reflns_limit_l_max 16
_diffrn_reflns_limit_l_min -16
_diffrn_reflns_number 8363
_diffrn_reflns_point_group_measured_fraction_full 0.984
_diffrn_reflns_point_group_measured_fraction_max 0.982
_diffrn_reflns_theta_full 25.242
_diffrn_reflns_theta_max 25.500
_diffrn_reflns_theta_min 2.218
_exptl_absorpt_coefficient_mu 1.508
_exptl_absorpt_correction_T_max 0.828
_exptl_absorpt_correction_T_min 0.742
_exptl_absorpt_correction_type multi-scan
_exptl_crystal_colour colourless
_exptl_crystal_density_diffrn 1.635
_exptl_crystal_description block
_exptl_crystal_F_000 836
_exptl_crystal_size_max 0.210
_exptl_crystal_size_mid 0.180
_exptl_crystal_size_min 0.130
_refine_diff_density_max 0.742
_refine_diff_density_min -0.603
_refine_diff_density_rms 0.079
_refine_ls_extinction_method none
_refine_ls_goodness_of_fit_ref 1.026
_refine_ls_hydrogen_treatment mixed
_refine_ls_matrix_type full
_refine_ls_number_parameters 482
_refine_ls_number_reflns 6101
_refine_ls_number_restraints 2
_refine_ls_restrained_S_all 1.026
_refine_ls_R_factor_all 0.0803
_refine_ls_R_factor_gt 0.0418
_refine_ls_shift/su_max 0.000
_refine_ls_shift/su_mean 0.000
_refine_ls_structure_factor_coef Fsqd
_refine_ls_weighting_details 'w=1/[\s^2^(Fo^2^)+(0.0432P)^2^] where P=(Fo^2^+2Fc^2^)/3'
_refine_ls_weighting_scheme calc
_refine_ls_wR_factor_gt 0.0896
_refine_ls_wR_factor_ref 0.0982
_reflns_Friedel_coverage 0.000
_reflns_number_gt 4011
_reflns_number_total 6101
_reflns_threshold_expression 'I > 2\s(I)'
_cod_data_source_file c9ce01186b2.cif
_cod_data_source_block t
_cod_original_cell_volume 1668.8(6)
_cod_database_code 7234958
_shelx_shelxl_version_number 2016/6
_shelx_space_group_comment
;
The symmetry employed for this shelxl refinement is uniquely defined
by the following loop, which should always be used as a source of
symmetry information in preference to the above space-group names.
They are only intended as comments.
;
_shelx_estimated_absorpt_t_min 0.742
_shelx_estimated_absorpt_t_max 0.828

loop_
_space_group_symop_operation_xyz
'x, y, z'
'-x, -y, -z'

loop_
_atom_site_label
_atom_site_type_symbol
_atom_site_fract_x
_atom_site_fract_y
_atom_site_fract_z
_atom_site_U_iso_or_equiv
_atom_site_adp_type
_atom_site_occupancy
_atom_site_site_symmetry_order
_atom_site_calc_flag
_atom_site_refinement_flags_posn
_atom_site_refinement_flags_adp
_atom_site_refinement_flags_occupancy
_atom_site_disorder_assembly
_atom_site_disorder_group
Zn1 Zn 0.35904(4) 0.22535(4) 0.39087(3) 0.03389(14) Uani 1 1 d . . . . .
Zn2 Zn 0.33871(4) 0.81635(4) 0.01047(3) 0.03527(14) Uani 1 1 d . . . . .
O1 O 0.2268(3) 0.1640(2) 0.2779(2) 0.0490(7) Uani 1 1 d . . . . .
O2 O 0.3465(3) 0.3073(2) 0.26061(19) 0.0420(7) Uani 1 1 d . . . . .
O3 O 0.4585(2) 0.1397(2) 0.0795(2) 0.0396(6) Uani 1 1 d . . . . .
O4 O 0.4945(2) 0.2573(2) -0.0498(2) 0.0460(7) Uani 1 1 d . . . . .
O5 O 0.0345(2) 0.36929(19) 0.24622(19) 0.0383(6) Uani 1 1 d . . . . .
O6 O 0.2182(3) 0.7348(2) 0.1107(2) 0.0461(7) Uani 1 1 d . . . . .
O7 O 0.1832(3) 0.8500(2) 0.2466(2) 0.0474(7) Uani 1 1 d . . . . .
O8 O -0.2110(2) 0.7783(2) 0.49684(19) 0.0418(7) Uani 1 1 d . . . . .
O9 O -0.2606(3) 0.6002(2) 0.5133(2) 0.0593(9) Uani 1 1 d . . . . .
O10 O 0.3117(3) 0.9642(2) 0.0960(2) 0.0467(7) Uani 1 1 d D . . . .
H10 H 0.268(3) 0.945(3) 0.1522(17) 0.056 Uiso 1 1 d D U . . .
H10B H 0.358(3) 1.018(2) 0.102(3) 0.056 Uiso 1 1 d D U . . .
O11 O 0.0087(8) 0.1205(8) 0.4272(7) 0.104(2) Uiso 0.5 1 d . . P A 1
O11A O 0.0442(9) 0.0485(8) 0.4263(7) 0.104(2) Uiso 0.5 1 d . . P B 2
N1 N 0.5192(3) 0.2461(3) 0.4509(2) 0.0372(8) Uani 1 1 d . . . . .
N2 N 0.4636(3) 0.0639(3) 0.3605(2) 0.0367(8) Uani 1 1 d . . . . .
N3 N 0.3481(3) 0.6851(3) -0.1030(2) 0.0384(8) Uani 1 1 d . . . . .
N4 N 0.2260(3) 0.8937(3) -0.0886(2) 0.0357(8) Uani 1 1 d . . . . .
C1 C 0.2687(4) 0.2490(3) 0.2309(3) 0.0331(9) Uani 1 1 d . . . . .
C2 C 0.2191(3) 0.2852(3) 0.1372(3) 0.0267(8) Uani 1 1 d . . . . .
C3 C 0.2865(3) 0.2647(3) 0.0397(3) 0.0303(8) Uani 1 1 d . . . . .
C4 C 0.2300(4) 0.2936(3) -0.0428(3) 0.0379(9) Uani 1 1 d . . . . .
H4 H 0.275331 0.280022 -0.108112 0.045 Uiso 1 1 calc R U . . .
C5 C 0.1070(4) 0.3424(3) -0.0289(3) 0.0437(10) Uani 1 1 d . . . . .
H5 H 0.068553 0.357914 -0.084423 0.052 Uiso 1 1 calc R U . . .
C6 C 0.0419(4) 0.3678(3) 0.0672(3) 0.0395(10) Uani 1 1 d . . . . .
H6 H -0.040212 0.402289 0.077257 0.047 Uiso 1 1 calc R U . . .
C7 C 0.0996(3) 0.3416(3) 0.1486(3) 0.0308(9) Uani 1 1 d . . . . .
C8 C 0.4208(4) 0.2156(3) 0.0220(3) 0.0354(9) Uani 1 1 d . . . . .
C9 C 0.0251(3) 0.4849(3) 0.2742(3) 0.0311(8) Uani 1 1 d . . . . .
C10 C 0.1016(3) 0.5628(3) 0.2240(3) 0.0314(9) Uani 1 1 d . . . . .
H10A H 0.163007 0.538750 0.168457 0.038 Uiso 1 1 calc R U . . .
C11 C 0.0867(3) 0.6768(3) 0.2566(3) 0.0297(8) Uani 1 1 d . . . . .
C12 C -0.0069(3) 0.7130(3) 0.3382(3) 0.0306(8) Uani 1 1 d . . . . .
H12 H -0.017801 0.789652 0.359702 0.037 Uiso 1 1 calc R U . . .
C13 C -0.0840(3) 0.6343(3) 0.3876(3) 0.0307(8) Uani 1 1 d . . . . .
C14 C -0.0656(3) 0.5194(3) 0.3563(3) 0.0329(9) Uani 1 1 d . . . . .
H14 H -0.114800 0.465789 0.391128 0.039 Uiso 1 1 calc R U . . .
C15 C 0.1703(3) 0.7617(3) 0.2013(3) 0.0323(9) Uani 1 1 d . . . . .
C16 C -0.1921(4) 0.6713(3) 0.4720(3) 0.0360(9) Uani 1 1 d . . . . .
C17 C 0.5390(4) 0.3396(4) 0.5009(3) 0.0503(11) Uani 1 1 d . . . . .
H17 H 0.478521 0.402806 0.508400 0.060 Uiso 1 1 calc R U . . .
C18 C 0.6448(5) 0.3460(4) 0.5415(4) 0.0645(14) Uani 1 1 d . . . . .
H18 H 0.655303 0.411877 0.576246 0.077 Uiso 1 1 calc R U . . .
C19 C 0.7325(5) 0.2550(5) 0.5298(4) 0.0706(15) Uani 1 1 d . . . . .
H19 H 0.805266 0.257697 0.555924 0.085 Uiso 1 1 calc R U . . .
C20 C 0.7148(4) 0.1574(4) 0.4789(3) 0.0584(12) Uani 1 1 d . . . . .
H20 H 0.774948 0.093843 0.470987 0.070 Uiso 1 1 calc R U . . .
C21 C 0.6068(4) 0.1553(3) 0.4401(3) 0.0385(9) Uani 1 1 d . . . . .
C22 C 0.5784(4) 0.0549(3) 0.3851(3) 0.0364(9) Uani 1 1 d . . . . .
C23 C 0.6604(4) -0.0434(4) 0.3611(3) 0.0533(12) Uani 1 1 d . . . . .
H23 H 0.738684 -0.049714 0.379608 0.064 Uiso 1 1 calc R U . . .
C24 C 0.6246(5) -0.1324(4) 0.3091(3) 0.0631(14) Uani 1 1 d . . . . .
H24 H 0.679160 -0.198886 0.291699 0.076 Uiso 1 1 calc R U . . .
C25 C 0.5095(5) -0.1222(4) 0.2836(3) 0.0598(13) Uani 1 1 d . . . . .
H25 H 0.484678 -0.180773 0.247739 0.072 Uiso 1 1 calc R U . . .
C26 C 0.4294(4) -0.0225(3) 0.3120(3) 0.0476(11) Uani 1 1 d . . . . .
H26 H 0.349421 -0.016285 0.296600 0.057 Uiso 1 1 calc R U . . .
C27 C 0.4173(4) 0.5830(3) -0.1083(3) 0.0527(12) Uani 1 1 d . . . . .
H27 H 0.465758 0.564739 -0.059160 0.063 Uiso 1 1 calc R U . . .
C28 C 0.4192(5) 0.5039(4) -0.1842(4) 0.0584(13) Uani 1 1 d . . . . .
H28 H 0.467971 0.433266 -0.186260 0.070 Uiso 1 1 calc R U . . .
C29 C 0.3483(5) 0.5308(4) -0.2561(4) 0.0586(13) Uani 1 1 d . . . . .
H29 H 0.347385 0.478573 -0.307779 0.070 Uiso 1 1 calc R U . . .
C30 C 0.2781(4) 0.6364(4) -0.2510(3) 0.0493(11) Uani 1 1 d . . . . .
H30 H 0.230591 0.657082 -0.300247 0.059 Uiso 1 1 calc R U . . .
C31 C 0.2786(4) 0.7110(3) -0.1731(3) 0.0348(9) Uani 1 1 d . . . . .
C32 C 0.2037(3) 0.8262(3) -0.1617(3) 0.0352(9) Uani 1 1 d . . . . .
C33 C 0.1150(4) 0.8613(4) -0.2200(3) 0.0487(11) Uani 1 1 d . . . . .
H33 H 0.099893 0.812533 -0.269737 0.058 Uiso 1 1 calc R U . . .
C34 C 0.0496(4) 0.9688(4) -0.2038(4) 0.0601(13) Uani 1 1 d . . . . .
H34 H -0.011169 0.993106 -0.241700 0.072 Uiso 1 1 calc R U . . .
C35 C 0.0747(4) 1.0388(4) -0.1321(4) 0.0580(13) Uani 1 1 d . . . . .
H35 H 0.032999 1.112632 -0.121232 0.070 Uiso 1 1 calc R U . . .
C36 C 0.1626(4) 0.9990(3) -0.0755(3) 0.0504(11) Uani 1 1 d . . . . .
H36 H 0.178949 1.047351 -0.026002 0.060 Uiso 1 1 calc R U . . .

loop_
_atom_site_aniso_label
_atom_site_aniso_U_11
_atom_site_aniso_U_22
_atom_site_aniso_U_33
_atom_site_aniso_U_23
_atom_site_aniso_U_13
_atom_site_aniso_U_12
Zn1 0.0324(3) 0.0353(3) 0.0308(3) -0.0003(2) 0.0007(2) -0.0002(2)
Zn2 0.0376(3) 0.0291(2) 0.0359(3) 0.0006(2) 0.0000(2) -0.0013(2)
O1 0.0523(18) 0.0478(17) 0.0436(17) 0.0210(14) -0.0013(14) -0.0056(15)
O2 0.0467(17) 0.0414(16) 0.0388(16) -0.0020(13) -0.0117(14) -0.0018(14)
O3 0.0364(15) 0.0313(14) 0.0483(17) 0.0009(13) -0.0040(13) 0.0018(12)
O4 0.0370(16) 0.0527(17) 0.0420(17) 0.0065(14) 0.0084(13) -0.0040(14)
O5 0.0434(16) 0.0218(13) 0.0410(16) -0.0016(12) 0.0119(13) 0.0011(12)
O6 0.0564(18) 0.0381(15) 0.0369(17) -0.0027(13) 0.0145(14) -0.0153(14)
O7 0.0610(19) 0.0395(16) 0.0405(17) -0.0044(13) 0.0021(14) -0.0199(15)
O8 0.0408(16) 0.0388(16) 0.0388(16) -0.0054(13) 0.0062(13) 0.0046(13)
O9 0.0567(19) 0.0508(18) 0.056(2) -0.0032(15) 0.0278(16) -0.0092(16)
O10 0.061(2) 0.0347(16) 0.0394(17) -0.0052(14) 0.0086(15) -0.0145(15)
N1 0.043(2) 0.0344(18) 0.0346(19) 0.0019(15) -0.0052(16) -0.0083(16)
N2 0.0392(19) 0.0377(18) 0.0311(18) -0.0036(15) -0.0047(15) 0.0032(16)
N3 0.045(2) 0.0282(17) 0.038(2) 0.0017(15) 0.0019(16) -0.0035(16)
N4 0.0353(18) 0.0331(18) 0.0380(19) -0.0005(15) -0.0050(15) -0.0036(15)
C1 0.033(2) 0.032(2) 0.029(2) -0.0044(18) 0.0017(17) 0.0090(18)
C2 0.032(2) 0.0177(17) 0.029(2) 0.0004(15) -0.0018(16) -0.0022(16)
C3 0.035(2) 0.0195(18) 0.034(2) -0.0026(16) -0.0006(18) 0.0003(16)
C4 0.045(2) 0.033(2) 0.032(2) -0.0024(18) -0.0012(19) 0.0017(19)
C5 0.052(3) 0.037(2) 0.044(3) 0.004(2) -0.016(2) 0.001(2)
C6 0.036(2) 0.030(2) 0.051(3) 0.0037(19) -0.006(2) 0.0026(18)
C7 0.038(2) 0.0189(18) 0.032(2) 0.0027(16) 0.0017(18) -0.0020(17)
C8 0.038(2) 0.028(2) 0.037(2) -0.0069(18) -0.0008(19) -0.0016(18)
C9 0.029(2) 0.0255(19) 0.035(2) 0.0006(17) -0.0010(17) 0.0032(16)
C10 0.030(2) 0.030(2) 0.030(2) -0.0033(17) 0.0020(17) 0.0044(17)
C11 0.028(2) 0.031(2) 0.029(2) 0.0011(17) -0.0049(17) -0.0007(17)
C12 0.032(2) 0.0274(19) 0.031(2) -0.0018(16) -0.0047(17) 0.0004(17)
C13 0.028(2) 0.034(2) 0.028(2) -0.0028(17) -0.0011(16) 0.0016(17)
C14 0.030(2) 0.031(2) 0.034(2) 0.0005(17) 0.0036(17) -0.0029(17)
C15 0.030(2) 0.028(2) 0.037(2) -0.0003(18) -0.0035(18) 0.0020(17)
C16 0.032(2) 0.042(2) 0.031(2) -0.0035(19) 0.0002(18) 0.0010(19)
C17 0.059(3) 0.041(2) 0.052(3) 0.005(2) -0.010(2) -0.011(2)
C18 0.079(4) 0.059(3) 0.066(3) 0.009(3) -0.028(3) -0.032(3)
C19 0.061(3) 0.087(4) 0.075(4) 0.018(3) -0.031(3) -0.030(3)
C20 0.045(3) 0.069(3) 0.064(3) 0.013(3) -0.019(2) -0.003(3)
C21 0.037(2) 0.045(2) 0.031(2) 0.0083(19) -0.0010(18) -0.005(2)
C22 0.038(2) 0.038(2) 0.029(2) 0.0049(18) 0.0018(18) 0.0018(19)
C23 0.052(3) 0.056(3) 0.046(3) 0.009(2) -0.003(2) 0.013(2)
C24 0.089(4) 0.042(3) 0.048(3) -0.007(2) -0.003(3) 0.024(3)
C25 0.092(4) 0.044(3) 0.044(3) -0.007(2) -0.021(3) 0.007(3)
C26 0.062(3) 0.040(2) 0.041(3) -0.007(2) -0.016(2) 0.005(2)
C27 0.067(3) 0.032(2) 0.056(3) 0.001(2) -0.010(2) 0.005(2)
C28 0.067(3) 0.031(2) 0.071(3) -0.003(2) 0.000(3) 0.003(2)
C29 0.075(4) 0.042(3) 0.053(3) -0.018(2) 0.002(3) -0.008(3)
C30 0.059(3) 0.046(3) 0.043(3) -0.007(2) -0.007(2) -0.008(2)
C31 0.035(2) 0.034(2) 0.032(2) 0.0033(18) 0.0030(18) -0.0092(18)
C32 0.032(2) 0.034(2) 0.036(2) 0.0060(18) 0.0026(18) -0.0068(18)
C33 0.050(3) 0.048(3) 0.049(3) 0.002(2) -0.011(2) -0.006(2)
C34 0.053(3) 0.059(3) 0.073(4) 0.010(3) -0.026(3) -0.001(3)
C35 0.057(3) 0.045(3) 0.070(3) 0.006(3) -0.017(3) 0.010(2)
C36 0.054(3) 0.036(2) 0.059(3) -0.007(2) -0.010(2) 0.004(2)

loop_
_atom_type_symbol
_atom_type_description
_atom_type_scat_dispersion_real
_atom_type_scat_dispersion_imag
_atom_type_scat_source
C C 0.0033 0.0016 'International Tables Vol C Tables 4.2.6.8 and 6.1.1.4'
H H 0.0000 0.0000 'International Tables Vol C Tables 4.2.6.8 and 6.1.1.4'
N N 0.0061 0.0033 'International Tables Vol C Tables 4.2.6.8 and 6.1.1.4'
O O 0.0106 0.0060 'International Tables Vol C Tables 4.2.6.8 and 6.1.1.4'
Zn Zn 0.2839 1.4301 'International Tables Vol C Tables 4.2.6.8 and 6.1.1.4'

loop_
_geom_angle_atom_site_label_1
_geom_angle_atom_site_label_2
_geom_angle_atom_site_label_3
_geom_angle
_geom_angle_site_symmetry_1
_geom_angle_site_symmetry_3
O8 Zn1 O2 121.84(11) 2_566 .
O8 Zn1 N1 109.71(12) 2_566 .
O2 Zn1 N1 116.07(12) . .
O8 Zn1 N2 113.32(11) 2_566 .
O2 Zn1 N2 109.83(11) . .
N1 Zn1 N2 77.81(12) . .
O8 Zn1 O1 87.24(10) 2_566 .
O2 Zn1 O1 58.52(10) . .
N1 Zn1 O1 160.27(11) . .
N2 Zn1 O1 86.34(11) . .
O8 Zn1 O9 57.93(10) 2_566 2_566
O2 Zn1 O9 90.18(10) . 2_566
N1 Zn1 O9 87.02(12) . 2_566
N2 Zn1 O9 158.71(11) . 2_566
O1 Zn1 O9 111.16(10) . 2_566
O8 Zn1 C1 105.25(11) 2_566 .
O2 Zn1 C1 29.51(11) . .
N1 Zn1 C1 142.89(12) . .
N2 Zn1 C1 99.60(11) . .
O1 Zn1 C1 29.02(10) . .
O9 Zn1 C1 101.50(11) 2_566 .
O8 Zn1 C16 29.58(11) 2_566 2_566
O2 Zn1 C16 106.84(11) . 2_566
N1 Zn1 C16 99.65(12) . 2_566
N2 Zn1 C16 140.16(12) . 2_566
O1 Zn1 C16 100.05(11) . 2_566
O9 Zn1 C16 28.36(10) 2_566 2_566
C1 Zn1 C16 104.72(12) . 2_566
O6 Zn2 O10 93.39(11) . .
O6 Zn2 O4 98.50(11) . 2_665
O10 Zn2 O4 99.36(12) . 2_665
O6 Zn2 N4 103.50(12) . .
O10 Zn2 N4 90.94(12) . .
O4 Zn2 N4 155.08(11) 2_665 .
O6 Zn2 N3 91.99(11) . .
O10 Zn2 N3 167.10(12) . .
O4 Zn2 N3 91.41(12) 2_665 .
N4 Zn2 N3 76.39(12) . .
O6 Zn2 O3 156.39(10) . 2_665
O10 Zn2 O3 93.06(10) . 2_665
O4 Zn2 O3 58.02(9) 2_665 2_665
N4 Zn2 O3 99.08(10) . 2_665
N3 Zn2 O3 86.62(10) . 2_665
O6 Zn2 C8 127.42(12) . 2_665
O10 Zn2 C8 99.49(12) . 2_665
O4 Zn2 C8 29.22(10) 2_665 2_665
N4 Zn2 C8 126.79(12) . 2_665
N3 Zn2 C8 86.45(12) . 2_665
O3 Zn2 C8 28.98(10) 2_665 2_665
C1 O1 Zn1 79.5(2) . .
C1 O2 Zn1 99.0(2) . .
C8 O3 Zn2 82.2(2) . 2_665
C8 O4 Zn2 96.9(2) . 2_665
C9 O5 C7 115.9(3) . .
C15 O6 Zn2 129.3(2) . .
C16 O8 Zn1 99.9(2) . 2_566
C16 O9 Zn1 80.1(2) . 2_566
Zn2 O10 H10 103(3) . .
Zn2 O10 H10B 134(3) . .
H10 O10 H10B 114(4) . .
C21 N1 C17 118.3(4) . .
C21 N1 Zn1 115.8(2) . .
C17 N1 Zn1 125.9(3) . .
C26 N2 C22 119.6(4) . .
C26 N2 Zn1 124.8(3) . .
C22 N2 Zn1 115.3(2) . .
C31 N3 C27 119.0(3) . .
C31 N3 Zn2 115.5(2) . .
C27 N3 Zn2 125.5(3) . .
C32 N4 C36 117.8(3) . .
C32 N4 Zn2 116.7(2) . .
C36 N4 Zn2 124.8(3) . .
O1 C1 O2 123.0(3) . .
O1 C1 C2 117.6(3) . .
O2 C1 C2 119.3(3) . .
O1 C1 Zn1 71.5(2) . .
O2 C1 Zn1 51.53(18) . .
C2 C1 Zn1 169.8(3) . .
C7 C2 C3 118.2(3) . .
C7 C2 C1 118.2(3) . .
C3 C2 C1 123.6(3) . .
C2 C3 C4 119.8(3) . .
C2 C3 C8 120.9(3) . .
C4 C3 C8 119.3(3) . .
C5 C4 C3 120.7(4) . .
C5 C4 H4 119.7 . .
C3 C4 H4 119.7 . .
C6 C5 C4 119.7(4) . .
C6 C5 H5 120.1 . .
C4 C5 H5 120.1 . .
C5 C6 C7 119.2(4) . .
C5 C6 H6 120.4 . .
C7 C6 H6 120.4 . .
C6 C7 C2 122.1(3) . .
C6 C7 O5 119.4(3) . .
C2 C7 O5 118.5(3) . .
O3 C8 O4 122.1(4) . .
O3 C8 C3 120.7(3) . .
O4 C8 C3 117.1(3) . .
O3 C8 Zn2 68.8(2) . 2_665
O4 C8 Zn2 53.84(19) . 2_665
C3 C8 Zn2 165.9(3) . 2_665
C14 C9 C10 120.5(3) . .
C14 C9 O5 116.3(3) . .
C10 C9 O5 123.2(3) . .
C9 C10 C11 119.9(3) . .
C9 C10 H10A 120.0 . .
C11 C10 H10A 120.0 . .
C10 C11 C12 119.9(3) . .
C10 C11 C15 119.7(3) . .
C12 C11 C15 120.4(3) . .
C13 C12 C11 119.8(3) . .
C13 C12 H12 120.1 . .
C11 C12 H12 120.1 . .
C12 C13 C14 119.8(3) . .
C12 C13 C16 121.6(3) . .
C14 C13 C16 118.6(3) . .
C9 C14 C13 120.1(3) . .
C9 C14 H14 120.0 . .
C13 C14 H14 120.0 . .
O7 C15 O6 126.6(3) . .
O7 C15 C11 118.4(3) . .
O6 C15 C11 115.0(3) . .
O9 C16 O8 122.0(4) . .
O9 C16 C13 120.2(3) . .
O8 C16 C13 117.8(3) . .
O9 C16 Zn1 71.5(2) . 2_566
O8 C16 Zn1 50.50(18) . 2_566
C13 C16 Zn1 168.3(3) . 2_566
N1 C17 C18 122.9(4) . .
N1 C17 H17 118.6 . .
C18 C17 H17 118.6 . .
C19 C18 C17 118.5(5) . .
C19 C18 H18 120.8 . .
C17 C18 H18 120.8 . .
C18 C19 C20 120.0(5) . .
C18 C19 H19 120.0 . .
C20 C19 H19 120.0 . .
C21 C20 C19 119.1(5) . .
C21 C20 H20 120.4 . .
C19 C20 H20 120.4 . .
N1 C21 C20 121.2(4) . .
N1 C21 C22 115.4(3) . .
C20 C21 C22 123.4(4) . .
N2 C22 C23 120.9(4) . .
N2 C22 C21 115.4(3) . .
C23 C22 C21 123.7(4) . .
C22 C23 C24 119.2(4) . .
C22 C23 H23 120.4 . .
C24 C23 H23 120.4 . .
C25 C24 C23 119.6(4) . .
C25 C24 H24 120.2 . .
C23 C24 H24 120.2 . .
C24 C25 C26 118.8(4) . .
C24 C25 H25 120.6 . .
C26 C25 H25 120.6 . .
N2 C26 C25 121.9(4) . .
N2 C26 H26 119.0 . .
C25 C26 H26 119.0 . .
N3 C27 C28 122.0(4) . .
N3 C27 H27 119.0 . .
C28 C27 H27 119.0 . .
C29 C28 C27 118.9(4) . .
C29 C28 H28 120.5 . .
C27 C28 H28 120.5 . .
C28 C29 C30 118.9(4) . .
C28 C29 H29 120.6 . .
C30 C29 H29 120.6 . .
C31 C30 C29 119.7(4) . .
C31 C30 H30 120.2 . .
C29 C30 H30 120.2 . .
N3 C31 C30 121.5(4) . .
N3 C31 C32 115.7(3) . .
C30 C31 C32 122.8(4) . .
N4 C32 C33 121.6(4) . .
N4 C32 C31 115.0(3) . .
C33 C32 C31 123.3(4) . .
C34 C33 C32 119.4(4) . .
C34 C33 H33 120.3 . .
C32 C33 H33 120.3 . .
C35 C34 C33 119.2(4) . .
C35 C34 H34 120.4 . .
C33 C34 H34 120.4 . .
C34 C35 C36 119.0(4) . .
C34 C35 H35 120.5 . .
C36 C35 H35 120.5 . .
N4 C36 C35 122.9(4) . .
N4 C36 H36 118.5 . .
C35 C36 H36 118.5 . .

loop_
_geom_bond_atom_site_label_1
_geom_bond_atom_site_label_2
_geom_bond_distance
_geom_bond_site_symmetry_2
Zn1 O8 1.998(3) 2_566
Zn1 O2 2.005(3) .
Zn1 N1 2.095(3) .
Zn1 N2 2.098(3) .
Zn1 O1 2.441(3) .
Zn1 O9 2.455(3) 2_566
Zn1 C1 2.530(4) .
Zn1 C16 2.551(4) 2_566
Zn2 O6 2.003(3) .
Zn2 O10 2.045(3) .
Zn2 O4 2.089(3) 2_665
Zn2 N4 2.112(3) .
Zn2 N3 2.152(3) .
Zn2 O3 2.417(3) 2_665
Zn2 C8 2.568(4) 2_665
O1 C1 1.248(4) .
O2 C1 1.262(4) .
O3 C8 1.256(4) .
O4 C8 1.263(4) .
O5 C9 1.390(4) .
O5 C7 1.395(4) .
O6 C15 1.261(4) .
O7 C15 1.233(4) .
O8 C16 1.278(4) .
O9 C16 1.230(4) .
O10 H10 0.858(10) .
O10 H10B 0.859(10) .
N1 C21 1.340(5) .
N1 C17 1.341(5) .
N2 C26 1.326(5) .
N2 C22 1.347(5) .
N3 C31 1.330(5) .
N3 C27 1.337(5) .
N4 C32 1.336(5) .
N4 C36 1.341(5) .
C1 C2 1.502(5) .
C2 C7 1.382(5) .
C2 C3 1.387(5) .
C3 C4 1.390(5) .
C3 C8 1.495(5) .
C4 C5 1.382(5) .
C4 H4 0.9300 .
C5 C6 1.372(5) .
C5 H5 0.9300 .
C6 C7 1.378(5) .
C6 H6 0.9300 .
C9 C14 1.370(5) .
C9 C10 1.380(5) .
C10 C11 1.386(5) .
C10 H10A 0.9300 .
C11 C12 1.388(5) .
C11 C15 1.509(5) .
C12 C13 1.387(5) .
C12 H12 0.9300 .
C13 C14 1.390(5) .
C13 C16 1.506(5) .
C14 H14 0.9300 .
C17 C18 1.376(6) .
C17 H17 0.9300 .
C18 C19 1.343(7) .
C18 H18 0.9300 .
C19 C20 1.381(6) .
C19 H19 0.9300 .
C20 C21 1.378(6) .
C20 H20 0.9300 .
C21 C22 1.479(5) .
C22 C23 1.380(5) .
C23 C24 1.384(6) .
C23 H23 0.9300 .
C24 C25 1.356(7) .
C24 H24 0.9300 .
C25 C26 1.390(6) .
C25 H25 0.9300 .
C26 H26 0.9300 .
C27 C28 1.377(6) .
C27 H27 0.9300 .
C28 C29 1.362(6) .
C28 H28 0.9300 .
C29 C30 1.376(6) .
C29 H29 0.9300 .
C30 C31 1.369(5) .
C30 H30 0.9300 .
C31 C32 1.490(5) .
C32 C33 1.384(5) .
C33 C34 1.373(6) .
C33 H33 0.9300 .
C34 C35 1.352(6) .
C34 H34 0.9300 .
C35 C36 1.375(6) .
C35 H35 0.9300 .
C36 H36 0.9300 .
